data_7201254
loop_
_publ_author_name
'Shuku, Yoshiaki'
'Suizu, Rie'
'Awaga, Kunio'
'Sato, Osamu'

_publ_section_title
;
 Fe(II) spincrossover complex of
 [1,2,5]thiadiazolo[3,4-f][1,10]phenanthroline
;
_journal_issue 10
_journal_name_full CrystEngComm
_journal_page_first 2065
_journal_paper_doi 10.1039/b906845g
_journal_volume 11
_journal_year 2009
_chemical_formula_moiety 'C27 H14 Cl2 Fe N10 S4 '
_chemical_formula_sum 'C27 H14 Cl2 Fe N10 S4'
_chemical_formula_weight 733.47
_space_group_IT_number 14
_symmetry_cell_setting monoclinic
_symmetry_Int_Tables_number 14
_symmetry_space_group_name_Hall '-P 2yn'
_symmetry_space_group_name_H-M 'P 1 21/n 1'
_cell_angle_alpha 90.0000
_cell_angle_beta 100.485(4)
_cell_angle_gamma 90.0000
_cell_formula_units_Z 4
_cell_length_a 11.802(3)
_cell_length_b 18.533(5)
_cell_length_c 13.233(3)
_cell_measurement_reflns_used 6166
_cell_measurement_temperature 173.1
_cell_measurement_theta_max 27.5
_cell_measurement_theta_min 3.1
_cell_volume 2846.1(12)
_computing_cell_refinement CrystalClear
_computing_data_collection CrystalClear
_computing_data_reduction CrystalStructure
_computing_publication_material 'CrystalStructure 3.8'
_computing_structure_refinement SHELXL
_computing_structure_solution SIR92
_diffrn_detector_area_resol_mean 7.31
_diffrn_measured_fraction_theta_full 0.999
_diffrn_measured_fraction_theta_max 0.999
_diffrn_measurement_device_type 'Rigaku Saturn'
_diffrn_measurement_method \w
_diffrn_radiation_type 'Mo K\a'
_diffrn_radiation_wavelength 0.71070
_diffrn_reflns_av_R_equivalents 0.145
_diffrn_reflns_limit_h_max 13
_diffrn_reflns_limit_h_min -15
_diffrn_reflns_limit_k_max 24
_diffrn_reflns_limit_k_min -23
_diffrn_reflns_limit_l_max 17
_diffrn_reflns_limit_l_min -17
_diffrn_reflns_number 22714
_diffrn_reflns_theta_full 27.48
_diffrn_reflns_theta_max 27.48
_exptl_absorpt_coefficient_mu 1.052
_exptl_absorpt_correction_T_max 0.000
_exptl_absorpt_correction_T_min 0.000
_exptl_absorpt_correction_type none
_exptl_crystal_colour black
_exptl_crystal_density_diffrn 1.712
_exptl_crystal_density_method 'not measured'
_exptl_crystal_description block
_exptl_crystal_F_000 1480.00
_exptl_crystal_size_max 0.15
_exptl_crystal_size_mid 0.15
_exptl_crystal_size_min 0.05
_refine_diff_density_max 1.70
_refine_diff_density_min -2.16
_refine_ls_extinction_method none
_refine_ls_goodness_of_fit_ref 1.103
_refine_ls_hydrogen_treatment refall
_refine_ls_number_parameters 398
_refine_ls_number_reflns 6513
_refine_ls_R_factor_gt 0.1194
_refine_ls_shift/su_max 0.0000
_refine_ls_structure_factor_coef Fsqd
_refine_ls_weighting_details 'w = 1/[\s^2^(Fo^2^)+(0.1545P)^2^+12.1579P] where P=(Fo^2^+2Fc^2^)/3'
_refine_ls_weighting_scheme calc
_refine_ls_wR_factor_ref 0.3421
_reflns_number_gt 5463
_reflns_number_total 6513
_reflns_threshold_expression F^2^>2.0\s(F^2^)
_cod_data_source_file b906845g.txt
_cod_data_source_block '__Test8'
_cod_original_formula_sum 'C27 H14 Cl2 Fe N10 S4 '
_cod_database_code 7201254

loop_
_symmetry_equiv_pos_site_id
_symmetry_equiv_pos_as_xyz
1 +X,+Y,+Z
2 1/2-X,1/2+Y,1/2-Z
3 -X,-Y,-Z
4 1/2+X,1/2-Y,1/2+Z

loop_
_atom_site_label
_atom_site_type_symbol
_atom_site_fract_x
_atom_site_fract_y
_atom_site_fract_z
_atom_site_U_iso_or_equiv
_atom_site_adp_type
_atom_site_occupancy
_atom_site_symmetry_multiplicity
_atom_site_calc_flag
_atom_site_refinement_flags
_atom_site_disorder_assembly
_atom_site_disorder_group
Fe(1) Fe 0.84449(7) 0.33443(5) 0.14777(6) 0.0252(2) Uani 1.00 1 d . . .
Cl(1) Cl 0.4934(5) 0.3165(4) 0.2437(5) 0.190(3) Uani 1.00 1 d . . .
Cl(2) Cl 0.2853(3) 0.3107(2) 0.3043(3) 0.1129(13) Uani 1.00 1 d . . .
S(1) S 0.7778(2) 0.52651(13) 0.62649(15) 0.0543(5) Uani 1.00 1 d . . .
S(2) S 1.40744(17) 0.33961(11) -0.02905(16) 0.0439(4) Uani 1.00 1 d . . .
S(3) S 0.65262(19) 0.13749(12) 0.26956(15) 0.0496(5) Uani 1.00 1 d . . .
S(4) S 0.65143(17) 0.36628(10) -0.19827(14) 0.0427(4) Uani 1.00 1 d . . .
N(1) N 0.7425(4) 0.4089(2) 0.1948(3) 0.0258(10) Uani 1.00 1 d . . .
N(2) N 0.9203(4) 0.3404(2) 0.2958(4) 0.0288(10) Uani 1.00 1 d . . .
N(3) N 0.6984(5) 0.5303(3) 0.5120(4) 0.0443(14) Uani 1.00 1 d . . .
N(4) N 0.8756(5) 0.4708(3) 0.6053(4) 0.0447(15) Uani 1.00 1 d . . .
N(5) N 0.9565(4) 0.2661(2) 0.1006(3) 0.0263(10) Uani 1.00 1 d . . .
N(6) N 0.9658(4) 0.4056(2) 0.1240(3) 0.0265(10) Uani 1.00 1 d . . .
N(7) N 1.3241(5) 0.2730(3) -0.0167(4) 0.0408(13) Uani 1.00 1 d . . .
N(8) N 1.3386(4) 0.4048(3) 0.0135(4) 0.0366(12) Uani 1.00 1 d . . .
N(9) N 0.7490(4) 0.2553(3) 0.1831(4) 0.0376(12) Uani 1.00 1 d . . .
N(10) N 0.7624(4) 0.3422(2) 0.0047(4) 0.0318(11) Uani 1.00 1 d . . .
C(1) C 0.7688(5) 0.4256(3) 0.2968(4) 0.0279(11) Uani 1.00 1 d . . .
C(2) C 0.6506(5) 0.4410(3) 0.1394(5) 0.0338(13) Uani 1.00 1 d . . .
C(3) C 0.5821(5) 0.4890(3) 0.1825(5) 0.0360(14) Uani 1.00 1 d . . .
C(4) C 0.6105(6) 0.5076(3) 0.2845(5) 0.0372(14) Uani 1.00 1 d . . .
C(5) C 0.7082(5) 0.4748(3) 0.3449(4) 0.0299(12) Uani 1.00 1 d . . .
C(6) C 0.7489(5) 0.4880(3) 0.4531(5) 0.0329(13) Uani 1.00 1 d . . .
C(7) C 0.8514(6) 0.4535(3) 0.5064(4) 0.0344(13) Uani 1.00 1 d . . .
C(8) C 0.9142(5) 0.4024(3) 0.4561(4) 0.0304(12) Uani 1.00 1 d . . .
C(9) C 1.0130(5) 0.3655(3) 0.5022(5) 0.0354(14) Uani 1.00 1 d . . .
C(10) C 1.0616(6) 0.3171(3) 0.4454(5) 0.0381(14) Uani 1.00 1 d . . .
C(11) C 1.0128(5) 0.3051(3) 0.3440(5) 0.0338(13) Uani 1.00 1 d . . .
C(12) C 0.8702(5) 0.3888(3) 0.3518(4) 0.0272(11) Uani 1.00 1 d . . .
C(13) C 1.0515(5) 0.2976(3) 0.0770(4) 0.0264(11) Uani 1.00 1 d . . .
C(14) C 0.9426(5) 0.1947(3) 0.0842(5) 0.0332(13) Uani 1.00 1 d . . .
C(15) C 1.0226(6) 0.1533(3) 0.0451(5) 0.0378(15) Uani 1.00 1 d . . .
C(16) C 1.1206(6) 0.1850(3) 0.0231(5) 0.0352(14) Uani 1.00 1 d . . .
C(17) C 1.1363(5) 0.2598(3) 0.0400(4) 0.0286(12) Uani 1.00 1 d . . .
C(18) C 1.2349(5) 0.3012(3) 0.0183(5) 0.0332(13) Uani 1.00 1 d . . .
C(19) C 1.2432(5) 0.3763(3) 0.0380(4) 0.0300(12) Uani 1.00 1 d . . .
C(20) C 1.1529(5) 0.4150(3) 0.0761(4) 0.0289(12) Uani 1.00 1 d . . .
C(21) C 1.1552(5) 0.4889(3) 0.0969(4) 0.0326(13) Uani 1.00 1 d . . .
C(22) C 1.0636(5) 0.5195(3) 0.1313(4) 0.0293(12) Uani 1.00 1 d . . .
C(23) C 0.9695(5) 0.4770(3) 0.1426(4) 0.0312(12) Uani 1.00 1 d . . .
C(24) C 1.0582(5) 0.3749(3) 0.0922(4) 0.0258(11) Uani 1.00 1 d . . .
C(25) C 0.7090(5) 0.2061(3) 0.2189(4) 0.0334(13) Uani 1.00 1 d . . .
C(26) C 0.7161(5) 0.3508(3) -0.0793(5) 0.0315(13) Uani 1.00 1 d . . .
C(27) C 0.3971(8) 0.2623(6) 0.2845(8) 0.065(2) Uani 1.00 1 d . . .
H(1) H 0.6312 0.4308 0.0680 0.041 Uiso 1.00 1 c R . .
H(2) H 0.5153 0.5090 0.1410 0.043 Uiso 1.00 1 c R . .
H(3) H 0.5656 0.5417 0.3138 0.045 Uiso 1.00 1 c R . .
H(4) H 1.0460 0.3740 0.5722 0.043 Uiso 1.00 1 c R . .
H(5) H 1.1291 0.2916 0.4757 0.046 Uiso 1.00 1 c R . .
H(6) H 1.0469 0.2700 0.3067 0.041 Uiso 1.00 1 c R . .
H(7) H 0.8758 0.1719 0.0999 0.040 Uiso 1.00 1 c R . .
H(8) H 1.0097 0.1032 0.0335 0.045 Uiso 1.00 1 c R . .
H(9) H 1.1765 0.1572 -0.0029 0.042 Uiso 1.00 1 c R . .
H(10) H 1.2192 0.5175 0.0873 0.039 Uiso 1.00 1 c R . .
H(11) H 1.0644 0.5695 0.1474 0.035 Uiso 1.00 1 c R . .
H(12) H 0.9054 0.4993 0.1643 0.037 Uiso 1.00 1 c R . .
H(13) H 0.3712 0.2247 0.2323 0.078 Uiso 1.00 1 c R . .
H(14) H 0.4332 0.2381 0.3490 0.078 Uiso 1.00 1 c R . .

loop_
_atom_site_aniso_label
_atom_site_aniso_U_11
_atom_site_aniso_U_22
_atom_site_aniso_U_33
_atom_site_aniso_U_12
_atom_site_aniso_U_13
_atom_site_aniso_U_23
Fe(1) 0.0252(4) 0.0244(4) 0.0260(4) 0.0005(3) 0.0050(3) 0.0019(3)
Cl(1) 0.144(4) 0.221(6) 0.190(5) -0.063(4) -0.008(4) 0.094(5)
Cl(2) 0.079(2) 0.110(2) 0.153(3) 0.0084(19) 0.029(2) 0.037(2)
S(1) 0.0682(13) 0.0610(13) 0.0317(9) 0.0189(10) 0.0040(8) -0.0086(8)
S(2) 0.0367(9) 0.0471(11) 0.0515(11) -0.0055(7) 0.0173(8) -0.0055(8)
S(3) 0.0562(11) 0.0502(11) 0.0392(9) -0.0201(9) 0.0004(8) 0.0083(8)
S(4) 0.0512(10) 0.0371(9) 0.0355(9) -0.0080(7) -0.0037(7) -0.0017(7)
N(1) 0.024(2) 0.026(2) 0.028(2) -0.0019(18) 0.0045(18) 0.0047(19)
N(2) 0.025(2) 0.027(2) 0.034(2) 0.0032(19) 0.002(2) 0.004(2)
N(3) 0.052(3) 0.042(3) 0.037(3) 0.009(2) 0.006(2) -0.001(2)
N(4) 0.052(3) 0.051(3) 0.028(2) 0.011(2) -0.001(2) -0.008(2)
N(5) 0.027(2) 0.020(2) 0.030(2) -0.0075(18) 0.0030(19) -0.0006(19)
N(6) 0.032(2) 0.018(2) 0.028(2) -0.0017(18) 0.002(2) -0.0031(18)
N(7) 0.036(2) 0.043(3) 0.044(3) 0.000(2) 0.007(2) 0.003(2)
N(8) 0.033(2) 0.042(3) 0.035(2) -0.011(2) 0.007(2) 0.001(2)
N(9) 0.028(2) 0.051(3) 0.034(2) -0.003(2) 0.007(2) 0.007(2)
N(10) 0.031(2) 0.030(2) 0.034(2) -0.003(2) 0.006(2) -0.003(2)
C(1) 0.028(2) 0.027(2) 0.028(2) -0.002(2) 0.003(2) 0.002(2)
C(2) 0.030(2) 0.038(3) 0.031(3) 0.005(2) 0.000(2) 0.007(2)
C(3) 0.033(3) 0.036(3) 0.037(3) 0.005(2) -0.001(2) 0.002(2)
C(4) 0.040(3) 0.033(3) 0.040(3) 0.014(2) 0.009(2) 0.004(2)
C(5) 0.031(2) 0.028(2) 0.029(2) 0.002(2) 0.003(2) 0.001(2)
C(6) 0.038(3) 0.026(2) 0.035(3) 0.008(2) 0.007(2) 0.004(2)
C(7) 0.042(3) 0.034(3) 0.025(2) 0.002(2) 0.000(2) 0.005(2)
C(8) 0.028(2) 0.030(3) 0.032(3) -0.003(2) 0.001(2) -0.000(2)
C(9) 0.034(3) 0.038(3) 0.029(3) 0.004(2) -0.006(2) 0.001(2)
C(10) 0.034(3) 0.037(3) 0.043(3) 0.008(2) 0.006(2) 0.008(2)
C(11) 0.027(2) 0.037(3) 0.036(3) 0.010(2) 0.002(2) 0.007(2)
C(12) 0.029(2) 0.026(2) 0.026(2) 0.001(2) 0.003(2) 0.006(2)
C(13) 0.032(2) 0.024(2) 0.021(2) -0.004(2) 0.000(2) -0.001(2)
C(14) 0.035(3) 0.017(2) 0.045(3) -0.007(2) 0.001(2) 0.003(2)
C(15) 0.047(3) 0.023(2) 0.041(3) -0.011(2) 0.004(3) -0.001(2)
C(16) 0.036(3) 0.023(2) 0.046(3) 0.000(2) 0.006(2) -0.003(2)
C(17) 0.029(2) 0.024(2) 0.033(3) -0.002(2) 0.006(2) 0.002(2)
C(18) 0.030(3) 0.031(3) 0.040(3) -0.006(2) 0.008(2) -0.002(2)
C(19) 0.032(3) 0.027(2) 0.029(2) -0.005(2) 0.002(2) 0.000(2)
C(20) 0.034(3) 0.031(3) 0.021(2) -0.004(2) 0.002(2) 0.002(2)
C(21) 0.039(3) 0.027(3) 0.031(3) -0.007(2) 0.006(2) 0.003(2)
C(22) 0.039(3) 0.018(2) 0.032(3) -0.005(2) 0.007(2) 0.003(2)
C(23) 0.039(3) 0.026(2) 0.028(2) -0.003(2) 0.006(2) -0.005(2)
C(24) 0.029(2) 0.024(2) 0.023(2) -0.003(2) 0.000(2) 0.001(2)
C(25) 0.031(3) 0.042(3) 0.025(2) -0.007(2) 0.001(2) -0.002(2)
C(26) 0.031(3) 0.026(2) 0.040(3) -0.006(2) 0.010(2) -0.005(2)
C(27) 0.054(5) 0.079(6) 0.062(5) 0.010(4) 0.011(4) 0.011(5)

loop_
_atom_type_symbol
_atom_type_description
_atom_type_scat_dispersion_real
_atom_type_scat_dispersion_imag
_atom_type_scat_source
H H 0.000 0.000
;
International Tables for Crystallography
(1992, Vol. C, Table 6.1.1.4)
;
N N 0.006 0.003
;
International Tables for Crystallography
(1992, Vol. C, Tables 4.2.6.8 and 6.1.1.4)
;
C C 0.003 0.002
;
International Tables for Crystallography
(1992, Vol. C, Tables 4.2.6.8 and 6.1.1.4)
;
S S 0.125 0.123
;
International Tables for Crystallography
(1992, Vol. C, Tables 4.2.6.8 and 6.1.1.4)
;
Fe Fe 0.346 0.844
;
International Tables for Crystallography
(1992, Vol. C, Tables 4.2.6.8 and 6.1.1.4)
;
Cl Cl 0.148 0.159
;
International Tables for Crystallography
(1992, Vol. C, Tables 4.2.6.8 and 6.1.1.4)
;

loop_
_geom_angle_atom_site_label_1
_geom_angle_atom_site_label_2
_geom_angle_atom_site_label_3
_geom_angle
_geom_angle_publ_flag
_geom_angle_site_symmetry_1
_geom_angle_site_symmetry_2
_geom_angle_site_symmetry_3
N(1) Fe(1) N(2) 81.1(2) yes . . .
N(1) Fe(1) N(5) 175.3(2) yes . . .
N(1) Fe(1) N(6) 94.7(2) yes . . .
N(1) Fe(1) N(9) 92.1(2) yes . . .
N(1) Fe(1) N(10) 91.7(2) yes . . .
N(2) Fe(1) N(5) 97.8(2) yes . . .
N(2) Fe(1) N(6) 85.0(2) yes . . .
N(2) Fe(1) N(9) 88.9(2) yes . . .
N(2) Fe(1) N(10) 172.1(2) yes . . .
N(5) Fe(1) N(6) 80.6(2) yes . . .
N(5) Fe(1) N(9) 92.4(2) yes . . .
N(5) Fe(1) N(10) 89.1(2) yes . . .
N(6) Fe(1) N(9) 170.1(2) yes . . .
N(6) Fe(1) N(10) 92.4(2) yes . . .
N(9) Fe(1) N(10) 94.6(2) yes . . .
N(3) S(1) N(4) 100.1(3) yes . . .
N(7) S(2) N(8) 100.6(3) yes . . .
Fe(1) N(1) C(1) 115.0(3) yes . . .
Fe(1) N(1) C(2) 127.7(4) yes . . .
C(1) N(1) C(2) 117.3(5) yes . . .
Fe(1) N(2) C(11) 128.5(4) yes . . .
Fe(1) N(2) C(12) 114.0(3) yes . . .
C(11) N(2) C(12) 117.5(5) yes . . .
S(1) N(3) C(6) 106.1(4) yes . . .
S(1) N(4) C(7) 107.1(4) yes . . .
Fe(1) N(5) C(13) 114.8(3) yes . . .
Fe(1) N(5) C(14) 127.0(4) yes . . .
C(13) N(5) C(14) 118.0(5) yes . . .
Fe(1) N(6) C(23) 128.0(4) yes . . .
Fe(1) N(6) C(24) 114.0(3) yes . . .
C(23) N(6) C(24) 117.8(5) yes . . .
S(2) N(7) C(18) 105.8(5) yes . . .
S(2) N(8) C(19) 106.7(4) yes . . .
Fe(1) N(9) C(25) 167.5(4) yes . . .
Fe(1) N(10) C(26) 176.1(5) yes . . .
N(1) C(1) C(5) 124.1(5) yes . . .
N(1) C(1) C(12) 114.0(5) yes . . .
C(5) C(1) C(12) 121.8(5) yes . . .
N(1) C(2) C(3) 122.4(5) yes . . .
C(2) C(3) C(4) 120.4(5) yes . . .
C(3) C(4) C(5) 118.3(6) yes . . .
C(1) C(5) C(4) 117.4(5) yes . . .
C(1) C(5) C(6) 117.4(5) yes . . .
C(4) C(5) C(6) 125.2(6) yes . . .
N(3) C(6) C(5) 125.4(5) yes . . .
N(3) C(6) C(7) 113.9(5) yes . . .
C(5) C(6) C(7) 120.6(6) yes . . .
N(4) C(7) C(6) 112.8(6) yes . . .
N(4) C(7) C(8) 125.4(6) yes . . .
C(6) C(7) C(8) 121.7(5) yes . . .
C(7) C(8) C(9) 125.6(5) yes . . .
C(7) C(8) C(12) 116.3(5) yes . . .
C(9) C(8) C(12) 118.1(6) yes . . .
C(8) C(9) C(10) 119.0(6) yes . . .
C(9) C(10) C(11) 120.0(6) yes . . .
N(2) C(11) C(10) 123.3(6) yes . . .
N(2) C(12) C(1) 115.8(5) yes . . .
N(2) C(12) C(8) 122.1(5) yes . . .
C(1) C(12) C(8) 122.1(5) yes . . .
N(5) C(13) C(17) 123.2(5) yes . . .
N(5) C(13) C(24) 115.0(5) yes . . .
C(17) C(13) C(24) 121.8(5) yes . . .
N(5) C(14) C(15) 122.1(6) yes . . .
C(14) C(15) C(16) 119.9(6) yes . . .
C(15) C(16) C(17) 118.6(6) yes . . .
C(13) C(17) C(16) 118.1(6) yes . . .
C(13) C(17) C(18) 117.1(5) yes . . .
C(16) C(17) C(18) 124.7(6) yes . . .
N(7) C(18) C(17) 124.7(6) yes . . .
N(7) C(18) C(19) 114.6(6) yes . . .
C(17) C(18) C(19) 120.6(6) yes . . .
N(8) C(19) C(18) 112.1(6) yes . . .
N(8) C(19) C(20) 126.4(5) yes . . .
C(18) C(19) C(20) 121.4(6) yes . . .
C(19) C(20) C(21) 124.4(6) yes . . .
C(19) C(20) C(24) 116.8(5) yes . . .
C(21) C(20) C(24) 118.8(6) yes . . .
C(20) C(21) C(22) 118.9(6) yes . . .
C(21) C(22) C(23) 119.7(5) yes . . .
N(6) C(23) C(22) 122.4(6) yes . . .
N(6) C(24) C(13) 115.4(5) yes . . .
N(6) C(24) C(20) 122.4(5) yes . . .
C(13) C(24) C(20) 122.2(5) yes . . .
S(3) C(25) N(9) 179.6(6) yes . . .
S(4) C(26) N(10) 177.8(5) yes . . .
Cl(1) C(27) Cl(2) 109.5(7) yes . . .
N(1) C(2) H(1) 118.8 no . . .
C(3) C(2) H(1) 118.8 no . . .
C(2) C(3) H(2) 119.8 no . . .
C(4) C(3) H(2) 119.8 no . . .
C(3) C(4) H(3) 120.8 no . . .
C(5) C(4) H(3) 120.9 no . . .
C(8) C(9) H(4) 120.5 no . . .
C(10) C(9) H(4) 120.5 no . . .
C(9) C(10) H(5) 120.0 no . . .
C(11) C(10) H(5) 120.0 no . . .
N(2) C(11) H(6) 118.4 no . . .
C(10) C(11) H(6) 118.4 no . . .
N(5) C(14) H(7) 118.9 no . . .
C(15) C(14) H(7) 118.9 no . . .
C(14) C(15) H(8) 120.0 no . . .
C(16) C(15) H(8) 120.0 no . . .
C(15) C(16) H(9) 120.7 no . . .
C(17) C(16) H(9) 120.7 no . . .
C(20) C(21) H(10) 120.5 no . . .
C(22) C(21) H(10) 120.5 no . . .
C(21) C(22) H(11) 120.2 no . . .
C(23) C(22) H(11) 120.2 no . . .
N(6) C(23) H(12) 118.8 no . . .
C(22) C(23) H(12) 118.8 no . . .
Cl(1) C(27) H(13) 109.8 no . . .
Cl(1) C(27) H(14) 109.8 no . . .
Cl(2) C(27) H(13) 109.8 no . . .
Cl(2) C(27) H(14) 109.8 no . . .
H(13) C(27) H(14) 108.2 no . . .

loop_
_geom_bond_atom_site_label_1
_geom_bond_atom_site_label_2
_geom_bond_distance
_geom_bond_publ_flag
_geom_bond_site_symmetry_1
_geom_bond_site_symmetry_2
Fe(1) N(1) 2.003(5) yes . .
Fe(1) N(2) 2.003(5) yes . .
Fe(1) N(5) 2.010(5) yes . .
Fe(1) N(6) 2.013(5) yes . .
Fe(1) N(9) 1.957(6) yes . .
Fe(1) N(10) 1.969(5) yes . .
Cl(1) C(27) 1.677(13) yes . .
Cl(2) C(27) 1.655(11) yes . .
S(1) N(3) 1.632(6) yes . .
S(1) N(4) 1.610(7) yes . .
S(2) N(7) 1.605(6) yes . .
S(2) N(8) 1.614(6) yes . .
S(3) C(25) 1.634(7) yes . .
S(4) C(26) 1.645(6) yes . .
N(1) C(1) 1.364(7) yes . .
N(1) C(2) 1.334(7) yes . .
N(2) C(11) 1.332(7) yes . .
N(2) C(12) 1.365(8) yes . .
N(3) C(6) 1.321(9) yes . .
N(4) C(7) 1.328(8) yes . .
N(5) C(13) 1.351(8) yes . .
N(5) C(14) 1.347(7) yes . .
N(6) C(23) 1.346(7) yes . .
N(6) C(24) 1.362(8) yes . .
N(7) C(18) 1.331(9) yes . .
N(8) C(19) 1.337(9) yes . .
N(9) C(25) 1.167(9) yes . .
N(10) C(26) 1.157(8) yes . .
C(1) C(5) 1.384(9) yes . .
C(1) C(12) 1.453(7) yes . .
C(2) C(3) 1.391(10) yes . .
C(3) C(4) 1.375(9) yes . .
C(4) C(5) 1.415(8) yes . .
C(5) C(6) 1.446(8) yes . .
C(6) C(7) 1.435(9) yes . .
C(7) C(8) 1.438(9) yes . .
C(8) C(9) 1.393(8) yes . .
C(8) C(12) 1.407(8) yes . .
C(9) C(10) 1.362(10) yes . .
C(10) C(11) 1.378(9) yes . .
C(13) C(17) 1.383(9) yes . .
C(13) C(24) 1.446(8) yes . .
C(14) C(15) 1.388(10) yes . .
C(15) C(16) 1.374(10) yes . .
C(16) C(17) 1.410(8) yes . .
C(17) C(18) 1.465(9) yes . .
C(18) C(19) 1.417(9) yes . .
C(19) C(20) 1.449(9) yes . .
C(20) C(21) 1.396(9) yes . .
C(20) C(24) 1.390(8) yes . .
C(21) C(22) 1.370(9) yes . .
C(22) C(23) 1.392(9) yes . .
C(2) H(1) 0.950 no . .
C(3) H(2) 0.950 no . .
C(4) H(3) 0.950 no . .
C(9) H(4) 0.950 no . .
C(10) H(5) 0.950 no . .
C(11) H(6) 0.950 no . .
C(14) H(7) 0.950 no . .
C(15) H(8) 0.950 no . .
C(16) H(9) 0.950 no . .
C(21) H(10) 0.950 no . .
C(22) H(11) 0.950 no . .
C(23) H(12) 0.950 no . .
C(27) H(13) 0.990 no . .
C(27) H(14) 0.990 no . .

loop_
_geom_contact_atom_site_label_1
_geom_contact_atom_site_label_2
_geom_contact_distance
_geom_contact_publ_flag
_geom_contact_site_symmetry_1
_geom_contact_site_symmetry_2
Cl(1) S(2) 3.592(7) ? . 1_455
Cl(1) N(1) 3.562(8) ? . .
Cl(1) N(9) 3.451(9) ? . .
Cl(1) C(2) 3.407(10) ? . .
Cl(1) C(3) 3.505(10) ? . .
Cl(1) C(25) 3.328(9) ? . .
Cl(2) S(1) 3.278(4) ? . 3_666
Cl(2) C(10) 3.501(9) ? . 1_455
Cl(2) C(11) 3.352(7) ? . 1_455
Cl(2) C(26) 3.527(8) ? . 4_455
S(1) Cl(2) 3.278(4) ? . 3_666
S(1) C(22) 3.510(6) ? . 3_766
S(2) Cl(1) 3.592(7) ? . 1_655
S(2) C(10) 3.476(7) ? . 4_554
S(2) C(11) 3.510(7) ? . 4_554
S(3) N(7) 3.572(6) ? . 4_455
S(3) C(18) 3.450(7) ? . 4_455
S(3) C(19) 3.528(6) ? . 4_455
S(3) C(23) 3.589(6) ? . 2_645
S(4) C(15) 3.479(7) ? . 4_454
N(1) Cl(1) 3.562(8) ? . .
N(2) N(7) 3.590(8) ? . 4_455
N(3) C(14) 3.591(8) ? . 2_655
N(3) C(15) 3.443(9) ? . 2_655
N(4) C(22) 3.433(8) ? . 3_766
N(6) C(21) 3.589(7) ? . 3_765
N(7) S(3) 3.572(6) ? . 4_554
N(7) N(2) 3.590(8) ? . 4_554
N(7) C(8) 3.459(9) ? . 4_554
N(7) C(9) 3.379(9) ? . 4_554
N(7) C(10) 3.378(9) ? . 4_554
N(7) C(11) 3.456(9) ? . 4_554
N(7) C(12) 3.558(8) ? . 4_554
N(7) C(25) 3.537(8) ? . 4_554
N(8) C(2) 3.517(9) ? . 3_765
N(8) C(3) 3.515(9) ? . 3_765
N(9) Cl(1) 3.451(9) ? . .
C(2) Cl(1) 3.407(10) ? . .
C(2) N(8) 3.517(9) ? . 3_765
C(3) Cl(1) 3.505(10) ? . .
C(3) N(8) 3.515(9) ? . 3_765
C(8) N(7) 3.459(9) ? . 4_455
C(9) N(7) 3.379(9) ? . 4_455
C(9) C(25) 3.594(8) ? . 4_555
C(10) Cl(2) 3.501(9) ? . 1_655
C(10) S(2) 3.476(7) ? . 4_455
C(10) N(7) 3.378(9) ? . 4_455
C(11) Cl(2) 3.352(7) ? . 1_655
C(11) S(2) 3.510(7) ? . 4_455
C(11) N(7) 3.456(9) ? . 4_455
C(12) N(7) 3.558(8) ? . 4_455
C(14) N(3) 3.591(8) ? . 2_645
C(15) S(4) 3.479(7) ? . 4_555
C(15) N(3) 3.443(9) ? . 2_645
C(18) S(3) 3.450(7) ? . 4_554
C(19) S(3) 3.528(6) ? . 4_554
C(20) C(23) 3.597(8) ? . 3_765
C(21) N(6) 3.589(7) ? . 3_765
C(21) C(23) 3.303(8) ? . 3_765
C(21) C(26) 3.364(9) ? . 3_765
C(22) S(1) 3.510(6) ? . 3_766
C(22) N(4) 3.433(8) ? . 3_766
C(22) C(22) 3.599(8) ? . 3_765
C(22) C(23) 3.574(8) ? . 3_765
C(23) S(3) 3.589(6) ? . 2_655
C(23) C(20) 3.597(8) ? . 3_765
C(23) C(21) 3.303(8) ? . 3_765
C(23) C(22) 3.574(8) ? . 3_765
C(25) Cl(1) 3.328(9) ? . .
C(25) N(7) 3.537(8) ? . 4_455
C(25) C(9) 3.594(8) ? . 4_454
C(26) Cl(2) 3.527(8) ? . 4_554
C(26) C(21) 3.364(9) ? . 3_765
Cl(2) H(5) 3.191 ? . 1_455
Cl(2) H(6) 2.918 ? . 1_455
S(2) H(1) 3.201 ? . 1_655
S(2) H(2) 3.375 ? . 3_765
S(2) H(5) 3.564 ? . 4_554
S(2) H(6) 3.586 ? . 4_554
S(3) H(4) 2.693 ? . 4_454
S(3) H(11) 3.222 ? . 2_645
S(3) H(12) 2.831 ? . 2_645
S(3) H(14) 3.505 ? . .
S(4) H(2) 3.214 ? . 3_665
S(4) H(3) 3.222 ? . 3_665
S(4) H(6) 2.816 ? . 4_454
S(4) H(10) 2.883 ? . 3_765
S(4) H(11) 3.507 ? . 3_765
S(4) H(13) 3.359 ? . 4_554
N(3) H(7) 3.060 ? . 2_655
N(3) H(8) 2.771 ? . 2_655
N(3) H(8) 3.376 ? . 4_455
N(3) H(9) 3.488 ? . 4_455
N(4) H(9) 3.461 ? . 4_455
N(4) H(11) 3.306 ? . 3_766
N(5) H(14) 3.291 ? . 4_554
N(6) H(10) 3.520 ? . 3_765
N(6) H(11) 3.573 ? . 3_765
N(7) H(13) 3.362 ? . 1_655
N(8) H(1) 3.431 ? . 1_655
N(8) H(1) 3.273 ? . 3_765
N(8) H(2) 3.105 ? . 1_655
N(8) H(2) 3.315 ? . 3_765
N(9) H(4) 3.515 ? . 4_454
N(9) H(5) 2.980 ? . 4_454
N(10) H(5) 2.923 ? . 4_454
N(10) H(10) 2.896 ? . 3_765
N(10) H(11) 3.522 ? . 3_765
N(10) H(14) 3.469 ? . 4_554
C(1) H(9) 3.409 ? . 4_455
C(4) H(7) 3.397 ? . 2_655
C(4) H(8) 3.492 ? . 2_655
C(5) H(9) 3.234 ? . 4_455
C(6) H(4) 3.579 ? . 3_766
C(6) H(9) 2.914 ? . 4_455
C(7) H(9) 2.897 ? . 4_455
C(8) H(9) 3.153 ? . 4_455
C(12) H(9) 3.355 ? . 4_455
C(13) H(14) 3.155 ? . 4_554
C(14) H(3) 3.149 ? . 2_645
C(14) H(14) 3.335 ? . 4_554
C(15) H(3) 3.092 ? . 2_645
C(15) H(14) 3.300 ? . 4_554
C(16) H(14) 3.220 ? . 4_554
C(17) H(13) 3.466 ? . 1_655
C(17) H(14) 3.151 ? . 4_554
C(18) H(13) 3.311 ? . 1_655
C(20) H(11) 3.555 ? . 3_765
C(20) H(12) 3.509 ? . 3_765
C(21) H(12) 3.406 ? . 3_765
C(23) H(10) 3.429 ? . 3_765
C(24) H(11) 3.397 ? . 3_765
C(25) H(4) 2.882 ? . 4_454
C(25) H(5) 3.185 ? . 4_454
C(26) H(5) 2.969 ? . 4_454
C(26) H(6) 3.190 ? . 4_454
C(26) H(10) 2.566 ? . 3_765
C(26) H(11) 3.248 ? . 3_765
C(26) H(14) 3.326 ? . 4_554
H(1) S(2) 3.201 ? . 1_455
H(1) N(8) 3.431 ? . 1_455
H(1) N(8) 3.273 ? . 3_765
H(1) H(2) 3.185 ? . 3_665
H(1) H(10) 3.094 ? . 3_765
H(2) S(2) 3.375 ? . 3_765
H(2) S(4) 3.214 ? . 3_665
H(2) N(8) 3.105 ? . 1_455
H(2) N(8) 3.315 ? . 3_765
H(2) H(1) 3.185 ? . 3_665
H(2) H(10) 3.440 ? . 1_455
H(3) S(4) 3.222 ? . 3_665
H(3) C(14) 3.149 ? . 2_655
H(3) C(15) 3.092 ? . 2_655
H(3) H(7) 2.705 ? . 2_655
H(3) H(8) 2.613 ? . 2_655
H(4) S(3) 2.693 ? . 4_555
H(4) N(9) 3.515 ? . 4_555
H(4) C(6) 3.579 ? . 3_766
H(4) C(25) 2.882 ? . 4_555
H(5) Cl(2) 3.191 ? . 1_655
H(5) S(2) 3.564 ? . 4_455
H(5) N(9) 2.980 ? . 4_555
H(5) N(10) 2.923 ? . 4_555
H(5) C(25) 3.185 ? . 4_555
H(5) C(26) 2.969 ? . 4_555
H(5) H(7) 3.146 ? . 4_555
H(6) Cl(2) 2.918 ? . 1_655
H(6) S(2) 3.586 ? . 4_455
H(6) S(4) 2.816 ? . 4_555
H(6) C(26) 3.190 ? . 4_555
H(7) N(3) 3.060 ? . 2_645
H(7) C(4) 3.397 ? . 2_645
H(7) H(3) 2.705 ? . 2_645
H(7) H(5) 3.146 ? . 4_454
H(8) N(3) 2.771 ? . 2_645
H(8) N(3) 3.376 ? . 4_554
H(8) C(4) 3.492 ? . 2_645
H(8) H(3) 2.613 ? . 2_645
H(9) N(3) 3.488 ? . 4_554
H(9) N(4) 3.461 ? . 4_554
H(9) C(1) 3.409 ? . 4_554
H(9) C(5) 3.234 ? . 4_554
H(9) C(6) 2.914 ? . 4_554
H(9) C(7) 2.897 ? . 4_554
H(9) C(8) 3.153 ? . 4_554
H(9) C(12) 3.355 ? . 4_554
H(10) S(4) 2.883 ? . 3_765
H(10) N(6) 3.520 ? . 3_765
H(10) N(10) 2.896 ? . 3_765
H(10) C(23) 3.429 ? . 3_765
H(10) C(26) 2.566 ? . 3_765
H(10) H(1) 3.094 ? . 3_765
H(10) H(2) 3.440 ? . 1_655
H(10) H(12) 3.400 ? . 3_765
H(11) S(3) 3.222 ? . 2_655
H(11) S(4) 3.507 ? . 3_765
H(11) N(4) 3.306 ? . 3_766
H(11) N(6) 3.573 ? . 3_765
H(11) N(10) 3.522 ? . 3_765
H(11) C(20) 3.555 ? . 3_765
H(11) C(24) 3.397 ? . 3_765
H(11) C(26) 3.248 ? . 3_765
H(11) H(13) 3.309 ? . 2_655
H(11) H(14) 3.126 ? . 2_655
H(12) S(3) 2.831 ? . 2_655
H(12) C(20) 3.509 ? . 3_765
H(12) C(21) 3.406 ? . 3_765
H(12) H(10) 3.400 ? . 3_765
H(13) S(4) 3.359 ? . 4_455
H(13) N(7) 3.362 ? . 1_455
H(13) C(17) 3.466 ? . 1_455
H(13) C(18) 3.311 ? . 1_455
H(13) H(11) 3.309 ? . 2_645
H(14) S(3) 3.505 ? . .
H(14) N(5) 3.291 ? . 4_455
H(14) N(10) 3.469 ? . 4_455
H(14) C(13) 3.155 ? . 4_455
H(14) C(14) 3.335 ? . 4_455
H(14) C(15) 3.300 ? . 4_455
H(14) C(16) 3.220 ? . 4_455
H(14) C(17) 3.151 ? . 4_455
H(14) C(26) 3.326 ? . 4_455
H(14) H(11) 3.126 ? . 2_645

loop_
_geom_torsion_atom_site_label_1
_geom_torsion_atom_site_label_2
_geom_torsion_atom_site_label_3
_geom_torsion_atom_site_label_4
_geom_torsion
_geom_torsion_publ_flag
_geom_torsion_site_symmetry_1
_geom_torsion_site_symmetry_2
_geom_torsion_site_symmetry_3
_geom_torsion_site_symmetry_4
N(1) Fe(1) N(2) C(11) -178.6(5) ? . . . .
N(1) Fe(1) N(2) C(12) -0.5(4) ? . . . .
N(2) Fe(1) N(1) C(1) -1.4(4) ? . . . .
N(2) Fe(1) N(1) C(2) -178.4(5) ? . . . .
N(1) Fe(1) N(5) C(13) -8(2) ? . . . .
N(1) Fe(1) N(5) C(14) 177(2) ? . . . .
N(5) Fe(1) N(1) C(1) -78(2) ? . . . .
N(5) Fe(1) N(1) C(2) 105(2) ? . . . .
N(1) Fe(1) N(6) C(23) 3.4(5) ? . . . .
N(1) Fe(1) N(6) C(24) 178.2(3) ? . . . .
N(6) Fe(1) N(1) C(1) -85.6(4) ? . . . .
N(6) Fe(1) N(1) C(2) 97.4(5) ? . . . .
N(1) Fe(1) N(9) C(25) -108(2) ? . . . .
N(9) Fe(1) N(1) C(1) 87.2(4) ? . . . .
N(9) Fe(1) N(1) C(2) -89.8(5) ? . . . .
N(1) Fe(1) N(10) C(26) 62(8) ? . . . .
N(10) Fe(1) N(1) C(1) -178.1(4) ? . . . .
N(10) Fe(1) N(1) C(2) 4.9(5) ? . . . .
N(2) Fe(1) N(5) C(13) -83.8(4) ? . . . .
N(2) Fe(1) N(5) C(14) 100.9(5) ? . . . .
N(5) Fe(1) N(2) C(11) -3.2(5) ? . . . .
N(5) Fe(1) N(2) C(12) 174.9(4) ? . . . .
N(2) Fe(1) N(6) C(23) -77.2(5) ? . . . .
N(2) Fe(1) N(6) C(24) 97.6(4) ? . . . .
N(6) Fe(1) N(2) C(11) -83.1(5) ? . . . .
N(6) Fe(1) N(2) C(12) 95.0(4) ? . . . .
N(2) Fe(1) N(9) C(25) -27(2) ? . . . .
N(9) Fe(1) N(2) C(11) 89.0(5) ? . . . .
N(9) Fe(1) N(2) C(12) -92.8(4) ? . . . .
N(2) Fe(1) N(10) C(26) 38(9) ? . . . .
N(10) Fe(1) N(2) C(11) -154.0(15) ? . . . .
N(10) Fe(1) N(2) C(12) 24.1(19) ? . . . .
N(5) Fe(1) N(6) C(23) -176.0(5) ? . . . .
N(5) Fe(1) N(6) C(24) -1.2(3) ? . . . .
N(6) Fe(1) N(5) C(13) -0.2(3) ? . . . .
N(6) Fe(1) N(5) C(14) -175.5(5) ? . . . .
N(5) Fe(1) N(9) C(25) 71(2) ? . . . .
N(9) Fe(1) N(5) C(13) -173.1(4) ? . . . .
N(9) Fe(1) N(5) C(14) 11.6(5) ? . . . .
N(5) Fe(1) N(10) C(26) -113(8) ? . . . .
N(10) Fe(1) N(5) C(13) 92.3(4) ? . . . .
N(10) Fe(1) N(5) C(14) -83.0(5) ? . . . .
N(6) Fe(1) N(9) C(25) 26(3) ? . . . .
N(9) Fe(1) N(6) C(23) -129.9(13) ? . . . .
N(9) Fe(1) N(6) C(24) 44.9(15) ? . . . .
N(6) Fe(1) N(10) C(26) -33(8) ? . . . .
N(10) Fe(1) N(6) C(23) 95.3(5) ? . . . .
N(10) Fe(1) N(6) C(24) -89.9(4) ? . . . .
N(9) Fe(1) N(10) C(26) 154(8) ? . . . .
N(10) Fe(1) N(9) C(25) 160(2) ? . . . .
N(3) S(1) N(4) C(7) 1.0(6) ? . . . .
N(4) S(1) N(3) C(6) -0.9(5) ? . . . .
N(7) S(2) N(8) C(19) -1.3(4) ? . . . .
N(8) S(2) N(7) C(18) 2.5(5) ? . . . .
Fe(1) N(1) C(1) C(5) -179.1(5) ? . . . .
Fe(1) N(1) C(1) C(12) 3.0(6) ? . . . .
Fe(1) N(1) C(2) C(3) 176.0(5) ? . . . .
C(1) N(1) C(2) C(3) -0.9(9) ? . . . .
C(2) N(1) C(1) C(5) -1.8(9) ? . . . .
C(2) N(1) C(1) C(12) -179.7(5) ? . . . .
Fe(1) N(2) C(11) C(10) 175.8(5) ? . . . .
Fe(1) N(2) C(12) C(1) 2.3(6) ? . . . .
Fe(1) N(2) C(12) C(8) -177.5(4) ? . . . .
C(11) N(2) C(12) C(1) -179.4(5) ? . . . .
C(11) N(2) C(12) C(8) 0.8(9) ? . . . .
C(12) N(2) C(11) C(10) -2.3(9) ? . . . .
S(1) N(3) C(6) C(5) 179.9(4) ? . . . .
S(1) N(3) C(6) C(7) 0.6(7) ? . . . .
S(1) N(4) C(7) C(6) -0.8(7) ? . . . .
S(1) N(4) C(7) C(8) -177.0(5) ? . . . .
Fe(1) N(5) C(13) C(17) -177.8(4) ? . . . .
Fe(1) N(5) C(13) C(24) 1.6(6) ? . . . .
Fe(1) N(5) C(14) C(15) 175.7(4) ? . . . .
C(13) N(5) C(14) C(15) 0.5(8) ? . . . .
C(14) N(5) C(13) C(17) -2.1(8) ? . . . .
C(14) N(5) C(13) C(24) 177.3(5) ? . . . .
Fe(1) N(6) C(23) C(22) 174.1(4) ? . . . .
Fe(1) N(6) C(24) C(13) 2.4(6) ? . . . .
Fe(1) N(6) C(24) C(20) -177.2(4) ? . . . .
C(23) N(6) C(24) C(13) 177.8(4) ? . . . .
C(23) N(6) C(24) C(20) -1.8(8) ? . . . .
C(24) N(6) C(23) C(22) -0.5(7) ? . . . .
S(2) N(7) C(18) C(17) 179.4(5) ? . . . .
S(2) N(7) C(18) C(19) -3.0(7) ? . . . .
S(2) N(8) C(19) C(18) -0.4(6) ? . . . .
S(2) N(8) C(19) C(20) -177.7(5) ? . . . .
Fe(1) N(9) C(25) S(3) 83(105) ? . . . .
Fe(1) N(10) C(26) S(4) -7(20) ? . . . .
N(1) C(1) C(5) C(4) 2.3(9) ? . . . .
N(1) C(1) C(5) C(6) -178.4(5) ? . . . .
N(1) C(1) C(12) N(2) -3.5(8) ? . . . .
N(1) C(1) C(12) C(8) 176.3(5) ? . . . .
C(5) C(1) C(12) N(2) 178.5(5) ? . . . .
C(5) C(1) C(12) C(8) -1.6(9) ? . . . .
C(12) C(1) C(5) C(4) -179.9(4) ? . . . .
C(12) C(1) C(5) C(6) -0.6(9) ? . . . .
N(1) C(2) C(3) C(4) 3.0(10) ? . . . .
C(2) C(3) C(4) C(5) -2.3(10) ? . . . .
C(3) C(4) C(5) C(1) -0.2(7) ? . . . .
C(3) C(4) C(5) C(6) -179.5(6) ? . . . .
C(1) C(5) C(6) N(3) -176.5(6) ? . . . .
C(1) C(5) C(6) C(7) 2.8(9) ? . . . .
C(4) C(5) C(6) N(3) 2.7(11) ? . . . .
C(4) C(5) C(6) C(7) -178.0(6) ? . . . .
N(3) C(6) C(7) N(4) 0.1(6) ? . . . .
N(3) C(6) C(7) C(8) 176.5(6) ? . . . .
C(5) C(6) C(7) N(4) -179.2(6) ? . . . .
C(5) C(6) C(7) C(8) -2.9(10) ? . . . .
N(4) C(7) C(8) C(9) -2.9(11) ? . . . .
N(4) C(7) C(8) C(12) 176.5(6) ? . . . .
C(6) C(7) C(8) C(9) -178.8(6) ? . . . .
C(6) C(7) C(8) C(12) 0.6(9) ? . . . .
C(7) C(8) C(9) C(10) 178.2(6) ? . . . .
C(7) C(8) C(12) N(2) -178.6(5) ? . . . .
C(7) C(8) C(12) C(1) 1.6(9) ? . . . .
C(9) C(8) C(12) N(2) 0.9(9) ? . . . .
C(9) C(8) C(12) C(1) -178.9(6) ? . . . .
C(12) C(8) C(9) C(10) -1.2(9) ? . . . .
C(8) C(9) C(10) C(11) -0.2(8) ? . . . .
C(9) C(10) C(11) N(2) 2.0(11) ? . . . .
N(5) C(13) C(17) C(16) 2.1(8) ? . . . .
N(5) C(13) C(17) C(18) -179.7(5) ? . . . .
N(5) C(13) C(24) N(6) -2.7(7) ? . . . .
N(5) C(13) C(24) C(20) 177.0(5) ? . . . .
C(17) C(13) C(24) N(6) 176.7(5) ? . . . .
C(17) C(13) C(24) C(20) -3.6(8) ? . . . .
C(24) C(13) C(17) C(16) -177.2(5) ? . . . .
C(24) C(13) C(17) C(18) 1.0(8) ? . . . .
N(5) C(14) C(15) C(16) 0.9(10) ? . . . .
C(14) C(15) C(16) C(17) -0.8(10) ? . . . .
C(15) C(16) C(17) C(13) -0.6(9) ? . . . .
C(15) C(16) C(17) C(18) -178.7(6) ? . . . .
C(13) C(17) C(18) N(7) 179.4(6) ? . . . .
C(13) C(17) C(18) C(19) 2.0(8) ? . . . .
C(16) C(17) C(18) N(7) -2.6(10) ? . . . .
C(16) C(17) C(18) C(19) -179.9(4) ? . . . .
N(7) C(18) C(19) N(8) 2.3(8) ? . . . .
N(7) C(18) C(19) C(20) 179.8(4) ? . . . .
C(17) C(18) C(19) N(8) 180.0(4) ? . . . .
C(17) C(18) C(19) C(20) -2.6(9) ? . . . .
N(8) C(19) C(20) C(21) -2.7(9) ? . . . .
N(8) C(19) C(20) C(24) 177.1(5) ? . . . .
C(18) C(19) C(20) C(21) -179.8(4) ? . . . .
C(18) C(19) C(20) C(24) 0.0(7) ? . . . .
C(19) C(20) C(21) C(22) 179.1(5) ? . . . .
C(19) C(20) C(24) N(6) -177.4(5) ? . . . .
C(19) C(20) C(24) C(13) 3.0(7) ? . . . .
C(21) C(20) C(24) N(6) 2.5(8) ? . . . .
C(21) C(20) C(24) C(13) -177.2(5) ? . . . .
C(24) C(20) C(21) C(22) -0.8(8) ? . . . .
C(20) C(21) C(22) C(23) -1.4(8) ? . . . .
C(21) C(22) C(23) N(6) 2.2(9) ? . . . .

loop_
_cod_related_entry_id
_cod_related_entry_database
_cod_related_entry_code
1 ChemSpider 30653616
